data_4104938
loop_
_publ_author_name
'Haifeng Duan'
'Sujata Sengupta'
'Jeffrey L. Petersen'
'Novruz G. Akhmedov'
'Xiaodong Shi'

_publ_section_title
;
 Triazole-Au(I) Complexes: A New Class of Catalysts with Improved Thermal
 Stability and Reactivity for Intermolecular Alkyne Hydroamination
;
_journal_name_full 'Journal of the American Chemical Society'
_journal_page_first 12100
_journal_page_last 12102
_journal_paper_doi 10.1021/ja9041093
_journal_volume 131
_journal_year 2009
_chemical_formula_sum 'C28 H27 Au F3 N3 O3 P S'
_chemical_formula_weight 770.52
_chemical_name_systematic
; 
 ? 
;
_space_group_IT_number 2
_symmetry_cell_setting triclinic
_symmetry_space_group_name_Hall '-P 1'
_symmetry_space_group_name_H-M 'P -1'
_atom_sites_solution_hydrogens geom
_atom_sites_solution_primary direct
_atom_sites_solution_secondary difmap
_audit_creation_method SHELXL-97
_cell_angle_alpha 110.107(1)
_cell_angle_beta 104.804(1)
_cell_angle_gamma 100.656(1)
_cell_formula_units_Z 2
_cell_length_a 9.2800(6)
_cell_length_b 13.2256(8)
_cell_length_c 14.1159(9)
_cell_measurement_reflns_used 8471
_cell_measurement_temperature 293(2)
_cell_measurement_theta_max 27.56
_cell_measurement_theta_min 2.37
_cell_volume 1500.24(16)
_computing_structure_refinement 'SHELXL-97 (Sheldrick, 1997)'
_computing_structure_solution 'SHELXS-97 (Sheldrick, 1990)'
_diffrn_ambient_temperature 293(2)
_diffrn_measured_fraction_theta_full 0.948
_diffrn_measured_fraction_theta_max 0.948
_diffrn_radiation_monochromator graphite
_diffrn_radiation_source 'fine-focus sealed tube'
_diffrn_radiation_type MoK\a
_diffrn_radiation_wavelength 0.71073
_diffrn_reflns_av_R_equivalents 0.0327
_diffrn_reflns_av_sigmaI/netI 0.0573
_diffrn_reflns_limit_h_max 11
_diffrn_reflns_limit_h_min -12
_diffrn_reflns_limit_k_max 14
_diffrn_reflns_limit_k_min -17
_diffrn_reflns_limit_l_max 16
_diffrn_reflns_limit_l_min -18
_diffrn_reflns_number 10340
_diffrn_reflns_theta_full 27.58
_diffrn_reflns_theta_max 27.58
_diffrn_reflns_theta_min 1.72
_diffrn_standards_decay_% none
_exptl_absorpt_coefficient_mu 5.078
_exptl_absorpt_correction_type semi-empirical
_exptl_absorpt_process_details SADABS
_exptl_crystal_colour colorless
_exptl_crystal_density_diffrn 1.706
_exptl_crystal_F_000 754
_exptl_crystal_size_max 0.52
_exptl_crystal_size_mid 0.24
_exptl_crystal_size_min 0.09
_refine_diff_density_max 1.488
_refine_diff_density_min -0.511
_refine_diff_density_rms 0.120
_refine_ls_extinction_method none
_refine_ls_goodness_of_fit_ref 1.024
_refine_ls_hydrogen_treatment riding
_refine_ls_matrix_type full
_refine_ls_number_parameters 334
_refine_ls_number_reflns 6574
_refine_ls_number_restraints 0
_refine_ls_restrained_S_all 1.024
_refine_ls_R_factor_all 0.0418
_refine_ls_R_factor_gt 0.0378
_refine_ls_shift/su_max 0.001
_refine_ls_shift/su_mean 0.000
_refine_ls_structure_factor_coef Fsqd
_refine_ls_weighting_details 'calc w=1/[\s^2^(Fo^2^)+(0.0586P)^2^+0.0000P] where P=(Fo^2^+2Fc^2^)/3'
_refine_ls_weighting_scheme calc
_refine_ls_wR_factor_gt 0.0998
_refine_ls_wR_factor_ref 0.1022
_reflns_number_gt 5822
_reflns_number_total 6574
_reflns_threshold_expression >2sigma(I)
_cod_data_source_file ja9041093_si_004.cif
_cod_data_source_block ms62plt
_cod_database_code 4104938

loop_
_symmetry_equiv_pos_as_xyz
'x, y, z'
'-x, -y, -z'

loop_
_atom_site_label
_atom_site_type_symbol
_atom_site_fract_x
_atom_site_fract_y
_atom_site_fract_z
_atom_site_U_iso_or_equiv
_atom_site_adp_type
_atom_site_occupancy
_atom_site_symmetry_multiplicity
_atom_site_calc_flag
_atom_site_refinement_flags
Au1 Au 0.146229(18) 0.336889(10) 0.074408(12) 0.05943(8) Uani 1 1 d .
P1 P 0.26317(12) 0.52077(8) 0.17923(9) 0.0506(2) Uani 1 1 d .
S1 S 0.83788(14) 0.23684(9) 0.25857(10) 0.0657(3) Uani 1 1 d .
F1 F 0.9855(6) 0.2222(4) 0.4358(4) 0.1255(15) Uani 1 1 d .
F2 F 0.7626(6) 0.2468(5) 0.4258(4) 0.1255(15) Uani 1 1 d .
F3 F 0.9570(6) 0.3837(4) 0.4562(4) 0.1314(17) Uani 1 1 d .
O1 O 0.7687(5) 0.1167(3) 0.2116(4) 0.0907(12) Uani 1 1 d .
O2 O 0.7328(6) 0.2990(4) 0.2393(4) 0.0982(13) Uani 1 1 d .
O3 O 0.9868(6) 0.2699(4) 0.2469(4) 0.1014(13) Uani 1 1 d .
N1 N 0.0488(4) 0.1677(3) -0.0264(3) 0.0581(8) Uani 1 1 d .
N2 N 0.1411(5) 0.1142(3) -0.0636(3) 0.0656(9) Uani 1 1 d .
N3 N 0.0562(5) 0.0084(3) -0.1273(3) 0.0635(8) Uani 1 1 d .
H3N H 0.0923 -0.0428 -0.1607 0.076 Uiso 1 1 calc R
C1 C -0.1010(5) 0.0951(3) -0.0675(3) 0.0574(9) Uani 1 1 d .
C2 C -0.2413(6) 0.1118(5) -0.0531(5) 0.0757(12) Uani 1 1 d .
H2 H -0.2467 0.1816 -0.0106 0.091 Uiso 1 1 calc R
C3 C -0.3687(7) 0.0177(5) -0.1065(5) 0.0873(15) Uani 1 1 d .
H3 H -0.4638 0.0231 -0.0985 0.105 Uiso 1 1 calc R
C4 C -0.3612(6) -0.0874(5) -0.1733(6) 0.0903(17) Uani 1 1 d .
H4 H -0.4525 -0.1478 -0.2084 0.108 Uiso 1 1 calc R
C5 C -0.2291(6) -0.1049(4) -0.1890(4) 0.0776(13) Uani 1 1 d .
H5 H -0.2257 -0.1746 -0.2331 0.093 Uiso 1 1 calc R
C6 C -0.0961(5) -0.0088(3) -0.1329(3) 0.0596(9) Uani 1 1 d .
C7 C 0.1266(5) 0.5956(3) 0.2160(3) 0.0532(8) Uani 1 1 d .
C8 C 0.0245(6) 0.5502(4) 0.2578(4) 0.0698(11) Uani 1 1 d .
H8 H 0.0225 0.4814 0.2619 0.084 Uiso 1 1 calc R
C9 C -0.0739(6) 0.6080(6) 0.2930(5) 0.0894(16) Uani 1 1 d .
H9 H -0.1412 0.5775 0.3217 0.107 Uiso 1 1 calc R
C10 C -0.0754(7) 0.7073(7) 0.2873(5) 0.0928(18) Uani 1 1 d .
H10 H -0.1428 0.7450 0.3117 0.111 Uiso 1 1 calc R
C11 C 0.0250(9) 0.7525(6) 0.2444(6) 0.0962(18) Uani 1 1 d .
H11 H 0.0241 0.8207 0.2392 0.115 Uiso 1 1 calc R
C12 C 0.1268(6) 0.6971(4) 0.2092(4) 0.0730(12) Uani 1 1 d .
H12 H 0.1947 0.7282 0.1812 0.088 Uiso 1 1 calc R
C13 C 0.4102(5) 0.5495(3) 0.3055(3) 0.0523(8) Uani 1 1 d .
C14 C 0.4338(6) 0.6437(4) 0.3989(4) 0.0681(11) Uani 1 1 d .
H14 H 0.3691 0.6896 0.3985 0.082 Uiso 1 1 calc R
C15 C 0.5554(7) 0.6676(5) 0.4924(4) 0.0828(14) Uani 1 1 d .
H15 H 0.5733 0.7309 0.5544 0.099 Uiso 1 1 calc R
C16 C 0.6488(6) 0.5992(6) 0.4944(5) 0.0816(14) Uani 1 1 d .
H16 H 0.7295 0.6163 0.5576 0.098 Uiso 1 1 calc R
C17 C 0.6244(6) 0.5058(5) 0.4042(5) 0.0783(14) Uani 1 1 d .
H17 H 0.6882 0.4595 0.4066 0.094 Uiso 1 1 calc R
C18 C 0.5056(6) 0.4796(4) 0.3094(4) 0.0654(10) Uani 1 1 d .
H18 H 0.4892 0.4156 0.2484 0.078 Uiso 1 1 calc R
C19 C 0.3608(5) 0.5908(3) 0.1126(3) 0.0525(8) Uani 1 1 d .
C20 C 0.4948(6) 0.6812(5) 0.1703(4) 0.0776(13) Uani 1 1 d .
H20 H 0.5390 0.7049 0.2442 0.093 Uiso 1 1 calc R
C21 C 0.5650(7) 0.7383(5) 0.1176(5) 0.0836(14) Uani 1 1 d .
H21 H 0.6549 0.7996 0.1567 0.100 Uiso 1 1 calc R
C22 C 0.4998(6) 0.7026(4) 0.0091(4) 0.0687(11) Uani 1 1 d .
H22 H 0.5456 0.7397 -0.0261 0.082 Uiso 1 1 calc R
C23 C 0.3664(7) 0.6118(5) -0.0489(4) 0.0772(12) Uani 1 1 d .
H23 H 0.3221 0.5885 -0.1228 0.093 Uiso 1 1 calc R
C24 C 0.2977(6) 0.5549(4) 0.0027(4) 0.0682(10) Uani 1 1 d .
H24 H 0.2091 0.4927 -0.0370 0.082 Uiso 1 1 calc R
C25 C 0.8858(7) 0.2723(5) 0.4010(5) 0.0834(14) Uani 1 1 d .

loop_
_atom_site_aniso_label
_atom_site_aniso_U_11
_atom_site_aniso_U_22
_atom_site_aniso_U_33
_atom_site_aniso_U_23
_atom_site_aniso_U_13
_atom_site_aniso_U_12
Au1 0.06280(12) 0.05067(10) 0.05365(12) 0.01447(8) 0.01890(8) 0.00744(7)
P1 0.0507(5) 0.0507(4) 0.0461(5) 0.0164(4) 0.0185(4) 0.0100(4)
S1 0.0666(6) 0.0694(6) 0.0599(6) 0.0214(5) 0.0267(5) 0.0212(5)
F1 0.132(4) 0.144(3) 0.119(3) 0.076(3) 0.025(3) 0.066(3)
F2 0.129(3) 0.184(4) 0.110(3) 0.077(3) 0.081(3) 0.063(3)
F3 0.140(4) 0.098(2) 0.084(3) -0.010(2) -0.006(2) 0.030(2)
O1 0.073(2) 0.0691(19) 0.101(3) 0.0034(19) 0.036(2) 0.0110(17)
O2 0.110(3) 0.115(3) 0.087(3) 0.051(3) 0.031(3) 0.058(3)
O3 0.099(3) 0.106(3) 0.112(4) 0.042(3) 0.063(3) 0.026(2)
N1 0.061(2) 0.0502(16) 0.057(2) 0.0176(15) 0.0208(16) 0.0092(14)
N2 0.062(2) 0.0597(18) 0.066(2) 0.0180(17) 0.0232(18) 0.0113(16)
N3 0.063(2) 0.0556(17) 0.063(2) 0.0145(16) 0.0252(18) 0.0118(15)
C1 0.061(2) 0.0589(19) 0.049(2) 0.0216(17) 0.0171(17) 0.0131(17)
C2 0.070(3) 0.079(3) 0.079(3) 0.030(3) 0.027(3) 0.026(2)
C3 0.061(3) 0.104(4) 0.090(4) 0.034(3) 0.025(3) 0.022(3)
C4 0.059(3) 0.078(3) 0.108(5) 0.033(3) 0.008(3) 0.000(2)
C5 0.076(3) 0.062(2) 0.067(3) 0.017(2) 0.007(2) 0.004(2)
C6 0.061(2) 0.0571(19) 0.050(2) 0.0185(17) 0.0105(17) 0.0112(17)
C7 0.0460(18) 0.067(2) 0.0400(18) 0.0176(17) 0.0133(15) 0.0121(16)
C8 0.060(2) 0.085(3) 0.059(3) 0.028(2) 0.022(2) 0.009(2)
C9 0.059(3) 0.140(5) 0.062(3) 0.032(3) 0.028(2) 0.021(3)
C10 0.078(4) 0.146(5) 0.069(3) 0.040(4) 0.036(3) 0.059(4)
C11 0.116(5) 0.119(4) 0.092(4) 0.057(4) 0.051(4) 0.074(4)
C12 0.078(3) 0.086(3) 0.074(3) 0.039(3) 0.037(3) 0.039(3)
C13 0.054(2) 0.0582(18) 0.049(2) 0.0248(17) 0.0219(16) 0.0156(16)
C14 0.071(3) 0.069(2) 0.054(2) 0.019(2) 0.012(2) 0.024(2)
C15 0.085(3) 0.092(3) 0.053(3) 0.023(3) 0.008(2) 0.019(3)
C16 0.057(3) 0.126(4) 0.069(3) 0.055(3) 0.019(2) 0.020(3)
C17 0.067(3) 0.121(4) 0.087(4) 0.064(3) 0.044(3) 0.049(3)
C18 0.067(3) 0.081(3) 0.067(3) 0.036(2) 0.037(2) 0.033(2)
C19 0.0464(18) 0.0608(19) 0.052(2) 0.0231(17) 0.0212(16) 0.0145(15)
C20 0.063(3) 0.095(3) 0.059(3) 0.034(3) 0.012(2) -0.005(2)
C21 0.067(3) 0.096(3) 0.075(3) 0.039(3) 0.021(3) -0.006(3)
C22 0.064(2) 0.088(3) 0.076(3) 0.046(3) 0.039(2) 0.026(2)
C23 0.084(3) 0.094(3) 0.050(2) 0.029(2) 0.025(2) 0.018(3)
C24 0.071(3) 0.070(2) 0.048(2) 0.019(2) 0.016(2) 0.005(2)
C25 0.085(4) 0.098(4) 0.070(3) 0.030(3) 0.028(3) 0.040(3)

loop_
_atom_type_symbol
_atom_type_description
_atom_type_scat_dispersion_real
_atom_type_scat_dispersion_imag
_atom_type_scat_source
C C 0.0033 0.0016 'International Tables Vol C Tables 4.2.6.8 and 6.1.1.4'
H H 0.0000 0.0000 'International Tables Vol C Tables 4.2.6.8 and 6.1.1.4'
N N 0.0061 0.0033 'International Tables Vol C Tables 4.2.6.8 and 6.1.1.4'
O O 0.0106 0.0060 'International Tables Vol C Tables 4.2.6.8 and 6.1.1.4'
F F 0.0171 0.0103 'International Tables Vol C Tables 4.2.6.8 and 6.1.1.4'
P P 0.1023 0.0942 'International Tables Vol C Tables 4.2.6.8 and 6.1.1.4'
S S 0.1246 0.1234 'International Tables Vol C Tables 4.2.6.8 and 6.1.1.4'
Au Au -2.0133 8.8022 'International Tables Vol C Tables 4.2.6.8 and 6.1.1.4'

loop_
_geom_angle_atom_site_label_1
_geom_angle_atom_site_label_2
_geom_angle_atom_site_label_3
_geom_angle
N1 Au1 P1 176.52(10)
C13 P1 C19 106.15(18)
C13 P1 C7 105.28(18)
C19 P1 C7 106.56(18)
C13 P1 Au1 114.13(12)
C19 P1 Au1 111.45(14)
C7 P1 Au1 112.69(14)
O2 S1 O1 115.0(3)
O2 S1 O3 117.1(3)
O1 S1 O3 112.7(2)
O2 S1 C25 102.8(3)
O1 S1 C25 102.7(3)
O3 S1 C25 104.1(3)
N2 N1 C1 109.8(3)
N2 N1 Au1 117.2(3)
C1 N1 Au1 133.0(3)
N1 N2 N3 107.7(4)
N2 N3 C6 111.3(3)
N1 C1 C6 106.6(4)
N1 C1 C2 131.7(4)
C6 C1 C2 121.7(4)
C3 C2 C1 114.9(5)
C2 C3 C4 122.4(5)
C5 C4 C3 123.6(5)
C4 C5 C6 114.5(5)
N3 C6 C1 104.6(4)
N3 C6 C5 132.6(4)
C1 C6 C5 122.8(5)
C12 C7 C8 119.5(4)
C12 C7 P1 122.7(3)
C8 C7 P1 117.6(3)
C9 C8 C7 119.5(5)
C10 C9 C8 122.0(5)
C9 C10 C11 118.9(5)
C12 C11 C10 120.6(5)
C7 C12 C11 119.5(5)
C18 C13 C14 119.3(4)
C18 C13 P1 119.9(3)
C14 C13 P1 120.7(3)
C15 C14 C13 119.0(4)
C16 C15 C14 120.9(5)
C17 C16 C15 120.4(5)
C16 C17 C18 120.5(4)
C17 C18 C13 119.8(5)
C20 C19 C24 119.4(4)
C20 C19 P1 121.1(3)
C24 C19 P1 119.4(3)
C19 C20 C21 120.3(5)
C22 C21 C20 119.4(5)
C21 C22 C23 120.3(4)
C22 C23 C24 120.3(5)
C19 C24 C23 120.1(4)
F2 C25 F1 108.5(5)
F2 C25 F3 108.3(5)
F1 C25 F3 106.0(5)
F2 C25 S1 112.2(5)
F1 C25 S1 112.3(4)
F3 C25 S1 109.3(4)

loop_
_geom_bond_atom_site_label_1
_geom_bond_atom_site_label_2
_geom_bond_distance
Au1 N1 2.063(3)
Au1 P1 2.2384(10)
P1 C13 1.812(4)
P1 C19 1.813(4)
P1 C7 1.817(4)
S1 O2 1.421(4)
S1 O1 1.435(4)
S1 O3 1.439(4)
S1 C25 1.810(6)
F1 C25 1.325(6)
F2 C25 1.299(7)
F3 C25 1.342(8)
N1 N2 1.307(5)
N1 C1 1.379(6)
N2 N3 1.323(5)
N3 C6 1.366(6)
C1 C6 1.384(6)
C1 C2 1.413(7)
C2 C3 1.368(8)
C3 C4 1.412(9)
C4 C5 1.347(8)
C5 C6 1.412(6)
C7 C12 1.378(6)
C7 C8 1.387(6)
C8 C9 1.376(8)
C9 C10 1.345(10)
C10 C11 1.388(9)
C11 C12 1.386(7)
C13 C18 1.398(5)
C13 C14 1.401(6)
C14 C15 1.391(7)
C15 C16 1.366(8)
C16 C17 1.366(9)
C17 C18 1.383(8)
C19 C20 1.379(6)
C19 C24 1.380(6)
C20 C21 1.414(7)
C21 C22 1.364(8)
C22 C23 1.379(8)
C23 C24 1.392(7)
